data_4309784
loop_
_publ_author_name
'Vaddypally Shivaiah'
'Samar K. Das'

_publ_section_title
;
Inclusion of a Cu2+ Ion by a Large-Cavity Crown Ether Dibenzo-24-Crown-8
through Supramolecular Interactions
;
_journal_name_full 'Inorganic Chemistry'
_journal_page_first 7313
_journal_page_last 7315
_journal_paper_doi 10.1021/ic051176a
_journal_volume 44
_journal_year 2005
_chemical_formula_sum 'C24 H40 Cu Mo6 O31'
_chemical_formula_weight 1463.74
_chemical_name_systematic
; 
 ? 
;
_space_group_IT_number 2
_symmetry_cell_setting triclinic
_symmetry_space_group_name_Hall '-P 1'
_symmetry_space_group_name_H-M 'P -1'
_atom_sites_solution_hydrogens geom
_atom_sites_solution_primary direct
_atom_sites_solution_secondary difmap
_audit_creation_method SHELXL-97
_cell_angle_alpha 101.6260(10)
_cell_angle_beta 107.7010(10)
_cell_angle_gamma 111.9120(10)
_cell_formula_units_Z 1
_cell_length_a 9.3293(6)
_cell_length_b 10.8783(7)
_cell_length_c 12.2488(7)
_cell_measurement_reflns_used 7511
_cell_measurement_temperature 298(2)
_cell_measurement_theta_max 28.27
_cell_measurement_theta_min 2.30
_cell_volume 1026.55(11)
_computing_cell_refinement 'Bruker Smart (2003)'
_computing_data_collection 'Bruker Smart (2003)'
_computing_data_reduction 'Bruker SAINT-Plus (2003)'
_computing_molecular_graphics 'Diamond 2.1'
_computing_publication_material SHELXL-97
_computing_structure_refinement 'SHELXL-97 (Sheldrick, 1997)'
_computing_structure_solution 'SHELXS-97 (Sheldrick, 1990)'
_diffrn_ambient_temperature 298(2)
_diffrn_measured_fraction_theta_full 0.935
_diffrn_measured_fraction_theta_max 0.935
_diffrn_measurement_device_type 'CCD area detector'
_diffrn_measurement_method 'phi and omega scans'
_diffrn_radiation_monochromator graphite
_diffrn_radiation_source 'fine-focus sealed tube'
_diffrn_radiation_type MoK\a
_diffrn_radiation_wavelength 0.71073
_diffrn_reflns_av_R_equivalents 0.0388
_diffrn_reflns_av_sigmaI/netI 0.0320
_diffrn_reflns_limit_h_max 12
_diffrn_reflns_limit_h_min -12
_diffrn_reflns_limit_k_max 13
_diffrn_reflns_limit_k_min -14
_diffrn_reflns_limit_l_max 15
_diffrn_reflns_limit_l_min -15
_diffrn_reflns_number 11930
_diffrn_reflns_theta_full 28.27
_diffrn_reflns_theta_max 28.27
_diffrn_reflns_theta_min 1.87
_exptl_absorpt_coefficient_mu 2.386
_exptl_absorpt_correction_T_max 0.7628
_exptl_absorpt_correction_T_min 0.5347
_exptl_absorpt_correction_type empirical
_exptl_absorpt_process_details 'SADABS (Sheldrick 1997)'
_exptl_crystal_colour 'Light brown'
_exptl_crystal_density_diffrn 2.368
_exptl_crystal_density_meas ?
_exptl_crystal_density_method .
_exptl_crystal_description Blocks
_exptl_crystal_F_000 713
_exptl_crystal_size_max 0.30
_exptl_crystal_size_mid 0.18
_exptl_crystal_size_min 0.12
_refine_diff_density_max 0.567
_refine_diff_density_min -0.496
_refine_diff_density_rms 0.098
_refine_ls_extinction_method none
_refine_ls_goodness_of_fit_ref 1.055
_refine_ls_hydrogen_treatment mixed
_refine_ls_matrix_type full
_refine_ls_number_parameters 299
_refine_ls_number_reflns 4762
_refine_ls_number_restraints 0
_refine_ls_restrained_S_all 1.055
_refine_ls_R_factor_all 0.0273
_refine_ls_R_factor_gt 0.0241
_refine_ls_shift/su_max 0.001
_refine_ls_shift/su_mean 0.000
_refine_ls_structure_factor_coef Fsqd
_refine_ls_weighting_details 'w=1/[\s^2^(Fo^2^)+(0.0331P)^2^+0.0000P] where P=(Fo^2^+2Fc^2^)/3'
_refine_ls_weighting_scheme calc
_refine_ls_wR_factor_gt 0.0613
_refine_ls_wR_factor_ref 0.0627
_reflns_number_gt 4316
_reflns_number_total 4762
_reflns_threshold_expression >2sigma(I)
_cod_data_source_file ic051176asi20050713_030757.cif
_cod_data_source_block compound1
_cod_depositor_comments
;
The following automatic conversions were performed:
'_symmetry_cell_setting' value 'Triclinic' changed to 'triclinic'
according to '/home/saulius/struct/CIF-dictionaries/cif_core.dic'
dictionary named 'cif_core.dic' version 2.4.1 from 2010-06-29.

Automatic conversion script
Id: cif_fix_enum 1527 2010-12-29 10:47:43Z saulius 

The following automatic conversions were performed:

'_refine_ls_weighting_scheme' value 'calc
w=1/[\s^2^(Fo^2^)+(0.0331P)^2^+0.0000P] where P=(Fo^2^+2Fc^2^)/3' was
changed to 'calc'. New tag '_refine_ls_weighting_details' was
created. The value of the new tag was set to
'w=1/[\s^2^(Fo^2^)+(0.0331P)^2^+0.0000P] where P=(Fo^2^+2Fc^2^)/3'.

Automatic conversion script
Id: cif_fix_values 3143 2015-03-26 13:38:13Z robertas 
;
_cod_database_code 4309784

loop_
_symmetry_equiv_pos_as_xyz
'x, y, z'
'-x, -y, -z'

loop_
_atom_site_label
_atom_site_type_symbol
_atom_site_fract_x
_atom_site_fract_y
_atom_site_fract_z
_atom_site_U_iso_or_equiv
_atom_site_adp_type
_atom_site_occupancy
_atom_site_calc_flag
_atom_site_refinement_flags
_atom_site_disorder_assembly
_atom_site_disorder_group
Mo1 Mo 0.64315(3) 0.14781(2) 0.703915(18) 0.03259(7) Uani 1 d . . .
Mo2 Mo 0.28034(2) 0.05854(2) 0.481449(18) 0.03007(6) Uani 1 d . . .
Mo3 Mo 0.36491(3) -0.18812(2) 0.55551(2) 0.03324(7) Uani 1 d . . .
Cu1 Cu 0.0000 0.0000 0.0000 0.02963(10) Uani 1 d S . .
O1 O 0.7424(2) 0.2497(2) 0.85287(16) 0.0477(5) Uani 1 d . . .
O2 O 0.7321(2) 0.26719(18) 0.62561(16) 0.0357(4) Uani 1 d . . .
O3 O 0.4392(2) 0.16775(18) 0.64822(15) 0.0337(4) Uani 1 d . . .
O4 O 0.1278(2) 0.1089(2) 0.46336(17) 0.0430(4) Uani 1 d . . .
O5 O 0.2166(2) -0.05877(19) 0.31500(15) 0.0353(4) Uani 1 d . . .
O6 O 0.2069(2) -0.10255(18) 0.52156(16) 0.0353(4) Uani 1 d . . .
O7 O 0.2563(3) -0.3263(2) 0.5883(2) 0.0518(5) Uani 1 d . . .
O8 O 0.5562(2) -0.20637(19) 0.55649(16) 0.0355(4) Uani 1 d . . .
O9 O 0.4925(2) -0.0354(2) 0.70691(15) 0.0372(4) Uani 1 d . . .
O10 O 0.5000 0.0000 0.5000 0.0262(5) Uani 1 d S . .
O11 O -0.3813(2) -0.2764(2) -0.00936(16) 0.0428(4) Uani 1 d . . .
O12 O -0.3910(2) -0.38209(19) -0.22473(17) 0.0478(5) Uani 1 d . . .
O13 O -0.0597(3) -0.3149(2) -0.2139(2) 0.0562(5) Uani 1 d . . .
O14 O 0.1627(2) -0.01593(19) -0.11417(18) 0.0443(4) Uani 1 d . . .
O15 O -0.2058(3) -0.0780(3) -0.1489(2) 0.0459(5) Uani 1 d . . .
O16 O -0.0540(3) -0.1927(2) 0.0024(2) 0.0377(4) Uani 1 d . . .
C1 C -0.2059(3) -0.0789(3) 0.1770(2) 0.0426(6) Uani 1 d . . .
H1A H -0.2013 -0.0282 0.2539 0.051 Uiso 1 calc R . .
H1B H -0.1229 -0.1137 0.1960 0.051 Uiso 1 calc R . .
C2 C -0.3804(3) -0.2029(3) 0.1028(2) 0.0432(6) Uani 1 d . . .
H2A H -0.4059 -0.2658 0.1480 0.052 Uiso 1 calc R . .
H2B H -0.4654 -0.1701 0.0850 0.052 Uiso 1 calc R . .
C3 C -0.5342(3) -0.3888(3) -0.0942(2) 0.0392(6) Uani 1 d . . .
C4 C -0.6791(4) -0.4446(3) -0.0746(3) 0.0523(7) Uani 1 d . . .
H4 H -0.6778 -0.4054 0.0008 0.063 Uiso 1 calc R . .
C5 C -0.8257(4) -0.5578(3) -0.1654(4) 0.0621(9) Uani 1 d . . .
H5 H -0.9226 -0.5950 -0.1511 0.075 Uiso 1 calc R . .
C6 C -0.8295(4) -0.6162(3) -0.2775(3) 0.0622(9) Uani 1 d . . .
H6 H -0.9288 -0.6928 -0.3388 0.075 Uiso 1 calc R . .
C7 C -0.6867(4) -0.5612(3) -0.2990(3) 0.0536(8) Uani 1 d . . .
H7 H -0.6898 -0.6007 -0.3750 0.064 Uiso 1 calc R . .
C8 C -0.5381(3) -0.4474(3) -0.2084(2) 0.0406(6) Uani 1 d . . .
C9 C -0.3569(5) -0.4721(4) -0.3018(4) 0.0870(14) Uani 1 d . . .
H9A H -0.4552 -0.5262 -0.3800 0.104 Uiso 1 calc R . .
H9B H -0.3373 -0.5386 -0.2648 0.104 Uiso 1 calc R . .
C10 C -0.2080(5) -0.3918(4) -0.3223(4) 0.0797(12) Uani 1 d . . .
H10A H -0.1918 -0.4570 -0.3781 0.096 Uiso 1 calc R . .
H10B H -0.2290 -0.3269 -0.3608 0.096 Uiso 1 calc R . .
C11 C 0.0906(4) -0.2518(3) -0.2348(3) 0.0602(9) Uani 1 d . . .
H11A H 0.0626 -0.2290 -0.3086 0.072 Uiso 1 calc R . .
H11B H 0.1363 -0.3178 -0.2457 0.072 Uiso 1 calc R . .
C12 C 0.2185(4) -0.1206(4) -0.1274(3) 0.0567(8) Uani 1 d . . .
H12A H 0.2409 -0.1438 -0.0536 0.068 Uiso 1 calc R . .
H12B H 0.3241 -0.0826 -0.1371 0.068 Uiso 1 calc R . .
H16X H -0.129(4) -0.223(4) -0.004(3) 0.048(13) Uiso 1 d . . .
H16Y H -0.043(5) -0.224(4) -0.043(3) 0.065(15) Uiso 1 d . . .
H15X H -0.262(4) -0.146(3) -0.170(3) 0.040(10) Uiso 1 d . . .
H15Y H -0.206(5) -0.047(4) -0.193(3) 0.063(13) Uiso 1 d . . .

loop_
_atom_site_aniso_label
_atom_site_aniso_U_11
_atom_site_aniso_U_22
_atom_site_aniso_U_33
_atom_site_aniso_U_23
_atom_site_aniso_U_13
_atom_site_aniso_U_12
Mo1 0.03217(12) 0.04219(13) 0.02302(11) 0.00697(9) 0.01051(9) 0.02009(10)
Mo2 0.02791(11) 0.04104(13) 0.02863(11) 0.01287(9) 0.01409(9) 0.02125(9)
Mo3 0.03379(12) 0.03838(13) 0.03709(13) 0.01858(10) 0.02096(10) 0.01860(10)
Cu1 0.0301(2) 0.0332(2) 0.0259(2) 0.01249(17) 0.01038(17) 0.01504(17)
O1 0.0452(11) 0.0621(13) 0.0273(9) 0.0019(9) 0.0097(8) 0.0280(10)
O2 0.0306(9) 0.0353(9) 0.0369(10) 0.0080(7) 0.0146(7) 0.0131(7)
O3 0.0338(9) 0.0408(9) 0.0296(9) 0.0088(7) 0.0163(7) 0.0197(8)
O4 0.0371(10) 0.0567(12) 0.0459(11) 0.0182(9) 0.0195(8) 0.0306(9)
O5 0.0312(8) 0.0493(10) 0.0259(8) 0.0097(8) 0.0093(7) 0.0233(8)
O6 0.0298(8) 0.0422(10) 0.0403(10) 0.0157(8) 0.0203(8) 0.0181(8)
O7 0.0576(12) 0.0522(12) 0.0692(14) 0.0360(11) 0.0429(11) 0.0283(10)
O8 0.0390(9) 0.0420(10) 0.0387(10) 0.0201(8) 0.0205(8) 0.0253(8)
O9 0.0426(10) 0.0508(11) 0.0300(9) 0.0190(8) 0.0204(8) 0.0268(9)
O10 0.0247(11) 0.0356(12) 0.0216(11) 0.0095(9) 0.0118(9) 0.0159(9)
O11 0.0339(9) 0.0458(10) 0.0344(10) 0.0026(8) 0.0181(8) 0.0074(8)
O12 0.0519(11) 0.0347(10) 0.0411(11) 0.0032(8) 0.0228(9) 0.0072(9)
O13 0.0675(14) 0.0520(12) 0.0567(13) 0.0146(10) 0.0424(12) 0.0246(11)
O14 0.0479(11) 0.0441(11) 0.0469(11) 0.0144(9) 0.0312(9) 0.0192(9)
O15 0.0441(12) 0.0425(13) 0.0349(11) 0.0167(10) 0.0034(9) 0.0134(11)
O16 0.0397(13) 0.0395(11) 0.0397(12) 0.0169(9) 0.0210(10) 0.0192(10)
C1 0.0428(14) 0.0484(16) 0.0306(13) 0.0095(12) 0.0189(11) 0.0148(12)
C2 0.0393(14) 0.0502(16) 0.0353(14) 0.0104(12) 0.0218(12) 0.0137(12)
C3 0.0326(13) 0.0349(13) 0.0403(14) 0.0110(11) 0.0117(11) 0.0100(11)
C4 0.0396(15) 0.0492(17) 0.0574(19) 0.0115(14) 0.0222(14) 0.0126(13)
C5 0.0371(16) 0.0510(18) 0.087(3) 0.0213(18) 0.0246(17) 0.0118(14)
C6 0.0357(15) 0.0443(17) 0.070(2) 0.0112(16) -0.0023(15) 0.0070(13)
C7 0.0556(18) 0.0387(15) 0.0436(17) 0.0070(13) 0.0097(14) 0.0122(14)
C8 0.0387(14) 0.0341(13) 0.0401(14) 0.0117(11) 0.0133(12) 0.0114(11)
C9 0.087(3) 0.048(2) 0.095(3) -0.0159(19) 0.061(2) 0.0034(19)
C10 0.087(3) 0.064(2) 0.062(2) -0.0073(18) 0.049(2) 0.011(2)
C11 0.071(2) 0.0539(19) 0.078(2) 0.0226(17) 0.0543(19) 0.0339(17)
C12 0.0524(18) 0.073(2) 0.066(2) 0.0307(18) 0.0354(16) 0.0380(17)

loop_
_atom_type_symbol
_atom_type_description
_atom_type_scat_dispersion_real
_atom_type_scat_dispersion_imag
_atom_type_scat_source
C C 0.0033 0.0016 'International Tables Vol C Tables 4.2.6.8 and 6.1.1.4'
H H 0.0000 0.0000 'International Tables Vol C Tables 4.2.6.8 and 6.1.1.4'
O O 0.0106 0.0060 'International Tables Vol C Tables 4.2.6.8 and 6.1.1.4'
Cu Cu 0.3201 1.2651 'International Tables Vol C Tables 4.2.6.8 and 6.1.1.4'
Mo Mo -1.6832 0.6857 'International Tables Vol C Tables 4.2.6.8 and 6.1.1.4'

loop_
_geom_angle_atom_site_label_1
_geom_angle_atom_site_label_2
_geom_angle_atom_site_label_3
_geom_angle
_geom_angle_site_symmetry_1
_geom_angle_site_symmetry_3
_geom_angle_publ_flag
O1 Mo1 O2 104.63(9) . . ?
O1 Mo1 O3 103.14(8) . . ?
O2 Mo1 O3 89.21(7) . . ?
O1 Mo1 O5 103.27(8) . 2_656 ?
O2 Mo1 O5 89.54(8) . 2_656 ?
O3 Mo1 O5 153.00(7) . 2_656 ?
O1 Mo1 O9 101.80(9) . . ?
O2 Mo1 O9 153.57(7) . . ?
O3 Mo1 O9 84.43(7) . . ?
O5 Mo1 O9 84.78(8) 2_656 . ?
O1 Mo1 O10 177.79(7) . . ?
O2 Mo1 O10 77.58(5) . . ?
O3 Mo1 O10 76.66(5) . . ?
O5 Mo1 O10 76.73(5) 2_656 . ?
O9 Mo1 O10 75.99(5) . . ?
O4 Mo2 O6 105.86(8) . . ?
O4 Mo2 O3 103.93(8) . . ?
O6 Mo2 O3 90.21(8) . . ?
O4 Mo2 O5 102.59(8) . . ?
O6 Mo2 O5 90.04(8) . . ?
O3 Mo2 O5 152.33(7) . . ?
O4 Mo2 O8 100.60(8) . 2_656 ?
O6 Mo2 O8 153.52(7) . 2_656 ?
O3 Mo2 O8 84.51(7) . 2_656 ?
O5 Mo2 O8 83.03(8) . 2_656 ?
O4 Mo2 O10 175.89(7) . . ?
O6 Mo2 O10 78.15(5) . . ?
O3 Mo2 O10 76.72(5) . . ?
O5 Mo2 O10 76.27(5) . . ?
O8 Mo2 O10 75.37(5) 2_656 . ?
O7 Mo3 O8 104.35(9) . . ?
O7 Mo3 O9 104.88(9) . . ?
O8 Mo3 O9 92.31(8) . . ?
O7 Mo3 O2 102.01(9) . 2_656 ?
O8 Mo3 O2 87.59(7) . 2_656 ?
O9 Mo3 O2 152.24(8) . 2_656 ?
O7 Mo3 O6 101.99(9) . . ?
O8 Mo3 O6 153.23(7) . . ?
O9 Mo3 O6 85.53(7) . . ?
O2 Mo3 O6 82.28(7) 2_656 . ?
O7 Mo3 O10 176.44(7) . . ?
O8 Mo3 O10 78.04(5) . . ?
O9 Mo3 O10 77.50(5) . . ?
O2 Mo3 O10 75.33(5) 2_656 . ?
O6 Mo3 O10 75.43(5) . . ?
O15 Cu1 O15 180.0 . 2 ?
O15 Cu1 O16 89.95(10) . . ?
O15 Cu1 O16 90.05(10) 2 . ?
O15 Cu1 O16 90.05(10) . 2 ?
O15 Cu1 O16 89.95(10) 2 2 ?
O16 Cu1 O16 180.0 . 2 ?
O15 Cu1 O14 88.30(9) . 2 ?
O15 Cu1 O14 91.70(9) 2 2 ?
O16 Cu1 O14 88.73(9) . 2 ?
O16 Cu1 O14 91.27(9) 2 2 ?
O15 Cu1 O14 91.70(9) . . ?
O15 Cu1 O14 88.30(9) 2 . ?
O16 Cu1 O14 91.27(9) . . ?
O16 Cu1 O14 88.73(9) 2 . ?
O14 Cu1 O14 180.0 2 . ?
Mo1 O2 Mo3 117.02(8) . 2_656 ?
Mo2 O3 Mo1 116.96(8) . . ?
Mo1 O5 Mo2 116.00(8) 2_656 . ?
Mo2 O6 Mo3 116.46(8) . . ?
Mo3 O8 Mo2 116.37(8) . 2_656 ?
Mo3 O9 Mo1 116.20(8) . . ?
Mo1 O10 Mo1 180.0 2_656 . ?
Mo1 O10 Mo3 89.908(9) 2_656 . ?
Mo1 O10 Mo3 90.092(9) . . ?
Mo1 O10 Mo3 90.092(9) 2_656 2_656 ?
Mo1 O10 Mo3 89.908(9) . 2_656 ?
Mo3 O10 Mo3 180.0 . 2_656 ?
Mo1 O10 Mo2 89.642(8) 2_656 2_656 ?
Mo1 O10 Mo2 90.358(8) . 2_656 ?
Mo3 O10 Mo2 90.159(8) . 2_656 ?
Mo3 O10 Mo2 89.841(8) 2_656 2_656 ?
Mo1 O10 Mo2 90.358(8) 2_656 . ?
Mo1 O10 Mo2 89.642(8) . . ?
Mo3 O10 Mo2 89.841(8) . . ?
Mo3 O10 Mo2 90.159(8) 2_656 . ?
Mo2 O10 Mo2 180.0 2_656 . ?
C3 O11 C2 116.4(2) . . ?
C8 O12 C9 115.9(2) . . ?
C10 O13 C11 112.9(3) . . ?
C12 O14 C1 115.6(2) . 2 ?
C12 O14 Cu1 123.44(17) . . ?
C1 O14 Cu1 120.98(16) 2 . ?
Cu1 O15 H15X 121(3) . . ?
Cu1 O15 H15Y 120(3) . . ?
H15X O15 H15Y 114(4) . . ?
Cu1 O16 H16X 108(3) . . ?
Cu1 O16 H16Y 105(3) . . ?
H16X O16 H16Y 112(4) . . ?
O14 C1 C2 112.2(2) 2 . ?
O14 C1 H1A 109.2 2 . ?
C2 C1 H1A 109.2 . . ?
O14 C1 H1B 109.2 2 . ?
C2 C1 H1B 109.2 . . ?
H1A C1 H1B 107.9 . . ?
O11 C2 C1 107.4(2) . . ?
O11 C2 H2A 110.2 . . ?
C1 C2 H2A 110.2 . . ?
O11 C2 H2B 110.2 . . ?
C1 C2 H2B 110.2 . . ?
H2A C2 H2B 108.5 . . ?
O11 C3 C4 125.1(3) . . ?
O11 C3 C8 115.6(2) . . ?
C4 C3 C8 119.3(2) . . ?
C5 C4 C3 120.6(3) . . ?
C5 C4 H4 119.7 . . ?
C3 C4 H4 119.7 . . ?
C4 C5 C6 120.3(3) . . ?
C4 C5 H5 119.9 . . ?
C6 C5 H5 119.9 . . ?
C7 C6 C5 119.9(3) . . ?
C7 C6 H6 120.0 . . ?
C5 C6 H6 120.0 . . ?
C6 C7 C8 120.5(3) . . ?
C6 C7 H7 119.8 . . ?
C8 C7 H7 119.8 . . ?
C7 C8 O12 123.9(3) . . ?
C7 C8 C3 119.4(3) . . ?
O12 C8 C3 116.6(2) . . ?
O12 C9 C10 111.7(3) . . ?
O12 C9 H9A 109.3 . . ?
C10 C9 H9A 109.3 . . ?
O12 C9 H9B 109.3 . . ?
C10 C9 H9B 109.3 . . ?
H9A C9 H9B 107.9 . . ?
O13 C10 C9 112.6(3) . . ?
O13 C10 H10A 109.1 . . ?
C9 C10 H10A 109.1 . . ?
O13 C10 H10B 109.1 . . ?
C9 C10 H10B 109.1 . . ?
H10A C10 H10B 107.8 . . ?
O13 C11 C12 108.7(2) . . ?
O13 C11 H11A 109.9 . . ?
C12 C11 H11A 109.9 . . ?
O13 C11 H11B 109.9 . . ?
C12 C11 H11B 109.9 . . ?
H11A C11 H11B 108.3 . . ?
O14 C12 C11 111.9(2) . . ?
O14 C12 H12A 109.2 . . ?
C11 C12 H12A 109.2 . . ?
O14 C12 H12B 109.2 . . ?
C11 C12 H12B 109.2 . . ?
H12A C12 H12B 107.9 . . ?

loop_
_geom_bond_atom_site_label_1
_geom_bond_atom_site_label_2
_geom_bond_distance
_geom_bond_site_symmetry_2
_geom_bond_publ_flag
Mo1 O1 1.6751(18) . ?
Mo1 O2 1.8646(17) . ?
Mo1 O3 1.9268(16) . ?
Mo1 O5 1.9347(16) 2_656 ?
Mo1 O9 1.9792(18) . ?
Mo1 O10 2.3147(2) . ?
Mo2 O4 1.6769(17) . ?
Mo2 O6 1.8540(17) . ?
Mo2 O3 1.9097(16) . ?
Mo2 O5 1.9460(17) . ?
Mo2 O8 2.0072(17) 2_656 ?
Mo2 O10 2.3250(2) . ?
Mo3 O7 1.6738(19) . ?
Mo3 O8 1.8647(17) . ?
Mo3 O9 1.8860(18) . ?
Mo3 O2 1.9772(17) 2_656 ?
Mo3 O6 2.0052(17) . ?
Mo3 O10 2.3228(2) . ?
Cu1 O15 1.940(2) . ?
Cu1 O15 1.940(2) 2 ?
Cu1 O16 1.974(2) . ?
Cu1 O16 1.974(2) 2 ?
Cu1 O14 2.3829(18) 2 ?
Cu1 O14 2.3829(18) . ?
O2 Mo3 1.9772(17) 2_656 ?
O5 Mo1 1.9347(16) 2_656 ?
O8 Mo2 2.0072(17) 2_656 ?
O10 Mo1 2.3147(2) 2_656 ?
O10 Mo3 2.3228(2) 2_656 ?
O10 Mo2 2.3250(2) 2_656 ?
O11 C3 1.376(3) . ?
O11 C2 1.440(3) . ?
O12 C8 1.387(3) . ?
O12 C9 1.413(4) . ?
O13 C10 1.396(4) . ?
O13 C11 1.440(3) . ?
O14 C12 1.419(3) . ?
O14 C1 1.421(3) 2 ?
O15 H15X 0.66(3) . ?
O15 H15Y 0.69(4) . ?
O16 H16X 0.62(3) . ?
O16 H16Y 0.65(4) . ?
C1 O14 1.421(3) 2 ?
C1 C2 1.504(4) . ?
C1 H1A 0.9700 . ?
C1 H1B 0.9700 . ?
C2 H2A 0.9700 . ?
C2 H2B 0.9700 . ?
C3 C4 1.378(4) . ?
C3 C8 1.399(4) . ?
C4 C5 1.374(4) . ?
C4 H4 0.9300 . ?
C5 C6 1.375(5) . ?
C5 H5 0.9300 . ?
C6 C7 1.372(5) . ?
C6 H6 0.9300 . ?
C7 C8 1.384(4) . ?
C7 H7 0.9300 . ?
C9 C10 1.467(5) . ?
C9 H9A 0.9700 . ?
C9 H9B 0.9700 . ?
C10 H10A 0.9700 . ?
C10 H10B 0.9700 . ?
C11 C12 1.486(4) . ?
C11 H11A 0.9700 . ?
C11 H11B 0.9700 . ?
C12 H12A 0.9700 . ?
C12 H12B 0.9700 . ?

loop_
_geom_hbond_atom_site_label_D
_geom_hbond_atom_site_label_H
_geom_hbond_atom_site_label_A
_geom_hbond_distance_DH
_geom_hbond_distance_HA
_geom_hbond_distance_DA
_geom_hbond_angle_DHA
_geom_hbond_site_symmetry_A
O15 H15Y O5 0.69(4) 2.07(4) 2.751(3) 173(4) 2
O15 H15X O12 0.66(3) 2.23(3) 2.883(3) 165(4) .
O16 H16Y O13 0.65(4) 2.06(4) 2.688(3) 165(4) .
O16 H16X O11 0.62(3) 2.18(3) 2.789(3) 166(4) .

loop_
_geom_torsion_atom_site_label_1
_geom_torsion_atom_site_label_2
_geom_torsion_atom_site_label_3
_geom_torsion_atom_site_label_4
_geom_torsion
_geom_torsion_site_symmetry_1
_geom_torsion_site_symmetry_2
_geom_torsion_site_symmetry_3
_geom_torsion_site_symmetry_4
_geom_torsion_publ_flag
C12 O14 C1 C2 85.8(3) 2 2 . . ?
O14 C1 C2 O11 59.6(3) 2 . . . ?
C1 C2 O11 C3 -175.9(2) . . . . ?
C2 O11 C3 C8 172.2(2) . . . . ?
O11 C3 C8 O12 -2.8(4) . . . . ?
C3 C8 O12 C9 147.3(3) . . . . ?
C8 O12 C9 C10 174.8(3) . . . . ?
O12 C9 C10 O13 61.1(5) . . . . ?
C9 C10 O13 C11 171.9(3) . . . . ?
C10 O13 C11 C12 151.1(3) . . . . ?
O13 C11 C12 O14 -64.6(3) . . . . ?
C11 C12 O14 C1 -89.8(3) . . . 2 ?
